data_7150674
loop_
_publ_author_name
'Li, Wei'
'Shi, Min'

_publ_section_title
;
 Triflic imide-catalyzed cascade cycloaddition and Friedel--Crafts
 reaction of diarylvinylidenecyclopropanes with ethyl
 5,5-diarylpenta-2,3,4-trienoate
;
_journal_issue 9
_journal_name_full 'Organic &amp; Biomolecular Chemistry'
_journal_page_first 1775
_journal_page_last 1777
_journal_paper_doi 10.1039/b903965a
_journal_volume 7
_journal_year 2009
_chemical_formula_sum 'C40 H38 O2'
_chemical_formula_weight 550.70
_chemical_name_systematic
;
?
;
_space_group_IT_number 2
_symmetry_cell_setting triclinic
_symmetry_space_group_name_Hall '-P 1'
_symmetry_space_group_name_H-M 'P -1'
_atom_sites_solution_hydrogens geom
_atom_sites_solution_primary direct
_atom_sites_solution_secondary difmap
_audit_creation_method SHELXL-97
_cell_angle_alpha 88.141(2)
_cell_angle_beta 75.077(2)
_cell_angle_gamma 73.626(2)
_cell_formula_units_Z 2
_cell_length_a 10.8855(10)
_cell_length_b 12.0229(11)
_cell_length_c 13.1337(12)
_cell_measurement_reflns_used 1107
_cell_measurement_temperature 293(2)
_cell_measurement_theta_max 40.098
_cell_measurement_theta_min 4.462
_cell_volume 1592.0(3)
_computing_cell_refinement 'Bruker SMART'
_computing_data_collection 'Bruker SMART'
_computing_data_reduction 'Bruker SHELXTL'
_computing_molecular_graphics 'Bruker SHELXTL'
_computing_publication_material 'Bruker SHELXTL'
_computing_structure_refinement 'SHELXL-97 (Sheldrick, 1997)'
_computing_structure_solution 'SHELXS-97 (Sheldrick, 1990)'
_diffrn_ambient_temperature 293(2)
_diffrn_measured_fraction_theta_full 0.985
_diffrn_measured_fraction_theta_max 0.985
_diffrn_measurement_device_type 'CCD area detector'
_diffrn_measurement_method 'phi and omega scans'
_diffrn_radiation_monochromator graphite
_diffrn_radiation_source 'fine-focus sealed tube'
_diffrn_radiation_type MoK\a
_diffrn_radiation_wavelength 0.71073
_diffrn_reflns_av_R_equivalents 0.0489
_diffrn_reflns_av_sigmaI/netI 0.1087
_diffrn_reflns_limit_h_max 13
_diffrn_reflns_limit_h_min -10
_diffrn_reflns_limit_k_max 14
_diffrn_reflns_limit_k_min -14
_diffrn_reflns_limit_l_max 15
_diffrn_reflns_limit_l_min -14
_diffrn_reflns_number 8447
_diffrn_reflns_theta_full 25.50
_diffrn_reflns_theta_max 25.50
_diffrn_reflns_theta_min 1.61
_exptl_absorpt_coefficient_mu 0.069
_exptl_absorpt_correction_T_max 1.00000
_exptl_absorpt_correction_T_min 0.75212
_exptl_absorpt_correction_type empirical
_exptl_absorpt_process_details sadabs
_exptl_crystal_colour colorless
_exptl_crystal_density_diffrn 1.149
_exptl_crystal_density_method 'not measured'
_exptl_crystal_description prismatic
_exptl_crystal_F_000 588
_exptl_crystal_size_max 0.265
_exptl_crystal_size_mid 0.234
_exptl_crystal_size_min 0.175
_refine_diff_density_max 0.309
_refine_diff_density_min -0.206
_refine_diff_density_rms 0.041
_refine_ls_extinction_method none
_refine_ls_goodness_of_fit_ref 0.941
_refine_ls_hydrogen_treatment constr
_refine_ls_matrix_type full
_refine_ls_number_parameters 395
_refine_ls_number_reflns 5832
_refine_ls_number_restraints 2
_refine_ls_restrained_S_all 0.949
_refine_ls_R_factor_all 0.1545
_refine_ls_R_factor_gt 0.0757
_refine_ls_shift/su_max 0.048
_refine_ls_shift/su_mean 0.010
_refine_ls_structure_factor_coef Fsqd
_refine_ls_weighting_details 'calc w=1/[\s^2^(Fo^2^)+(0.0764P)^2^+0.0000P] where P=(Fo^2^+2Fc^2^)/3'
_refine_ls_weighting_scheme calc
_refine_ls_wR_factor_gt 0.1628
_refine_ls_wR_factor_ref 0.1982
_reflns_number_gt 2787
_reflns_number_total 5832
_reflns_threshold_expression >2sigma(I)
_cod_data_source_file b903965a.txt
_cod_data_source_block cd28246
_cod_depositor_comments
;
The following automatic conversions were performed:
'_symmetry_cell_setting' value 'Triclinic' changed to 'triclinic'
according to '/home/saulius/struct/CIF-dictionaries/cif_core.dic'
dictionary named 'cif_core.dic' version 2.4.1 from 2010-06-29.

Automatic conversion script
Id: cif_fix_enum 1527 2010-12-29 10:47:43Z saulius 
;
_cod_original_sg_symbol_H-M P-1
_cod_database_code 7150674

loop_
_symmetry_equiv_pos_as_xyz
'x, y, z'
'-x, -y, -z'

loop_
_atom_site_label
_atom_site_type_symbol
_atom_site_fract_x
_atom_site_fract_y
_atom_site_fract_z
_atom_site_U_iso_or_equiv
_atom_site_adp_type
_atom_site_occupancy
_atom_site_symmetry_multiplicity
_atom_site_calc_flag
_atom_site_refinement_flags
_atom_site_disorder_assembly
_atom_site_disorder_group
O1 O 1.2306(4) -0.0152(4) -0.0137(3) 0.1290(16) Uani 1 1 d . . .
O2 O 1.1995(4) 0.1721(4) -0.0112(3) 0.1272(19) Uani 1 1 d . A .
C1 C 0.8587(3) 0.1843(3) 0.2598(2) 0.0431(9) Uani 1 1 d . . .
C2 C 0.7985(4) 0.3008(3) 0.2229(3) 0.0535(10) Uani 1 1 d . . .
C3 C 0.9059(4) 0.3671(3) 0.1997(3) 0.0593(10) Uani 1 1 d . . .
C4 C 1.0263(4) 0.2727(3) 0.2075(2) 0.0436(9) Uani 1 1 d . . .
C5 C 1.0074(3) 0.1519(3) 0.1995(2) 0.0432(9) Uani 1 1 d . . .
C6 C 1.1196(3) 0.0765(3) 0.2423(2) 0.0432(9) Uani 1 1 d . . .
C7 C 1.1969(4) 0.1467(3) 0.2597(2) 0.0446(9) Uani 1 1 d . . .
C8 C 1.1344(4) 0.2674(3) 0.2414(2) 0.0443(9) Uani 1 1 d . . .
C9 C 1.3132(4) 0.0971(3) 0.2888(3) 0.0564(10) Uani 1 1 d . . .
H9 H 1.3635 0.1433 0.3020 0.068 Uiso 1 1 calc R . .
C10 C 1.3543(4) -0.0222(3) 0.2982(3) 0.0650(11) Uani 1 1 d . . .
H10 H 1.4328 -0.0562 0.3172 0.078 Uiso 1 1 calc R . .
C11 C 1.2794(4) -0.0899(3) 0.2794(3) 0.0625(11) Uani 1 1 d . . .
H11 H 1.3071 -0.1696 0.2871 0.075 Uiso 1 1 calc R . .
C12 C 1.1655(4) -0.0429(3) 0.2499(3) 0.0554(10) Uani 1 1 d . . .
H12 H 1.1180 -0.0907 0.2347 0.066 Uiso 1 1 calc R . .
C13 C 0.7959(3) 0.1262(3) 0.3358(2) 0.0416(8) Uani 1 1 d . . .
C14 C 0.6664(3) 0.1811(3) 0.4105(2) 0.0427(8) Uani 1 1 d . . .
C15 C 0.6428(4) 0.2856(3) 0.4660(3) 0.0613(11) Uani 1 1 d . . .
H15 H 0.7081 0.3240 0.4532 0.074 Uiso 1 1 calc R . .
C16 C 0.5246(5) 0.3321(3) 0.5390(3) 0.0736(13) Uani 1 1 d . . .
H16 H 0.5112 0.4009 0.5761 0.088 Uiso 1 1 calc R . .
C17 C 0.4256(4) 0.2781(3) 0.5579(3) 0.0730(12) Uani 1 1 d . . .
H17 H 0.3446 0.3113 0.6058 0.088 Uiso 1 1 calc R . .
C18 C 0.4472(4) 0.1766(3) 0.5064(3) 0.0591(10) Uani 1 1 d . . .
H18 H 0.3811 0.1391 0.5193 0.071 Uiso 1 1 calc R . .
C19 C 0.5654(4) 0.1285(3) 0.4354(3) 0.0528(10) Uani 1 1 d . . .
H19 H 0.5787 0.0573 0.4024 0.063 Uiso 1 1 calc R . .
C20 C 0.8504(3) -0.0007(3) 0.3491(3) 0.0455(9) Uani 1 1 d . . .
C21 C 0.8581(4) -0.0803(3) 0.2723(3) 0.0576(11) Uani 1 1 d . . .
H21 H 0.8317 -0.0539 0.2117 0.069 Uiso 1 1 calc R . .
C22 C 0.9041(4) -0.1976(4) 0.2838(4) 0.0746(13) Uani 1 1 d . . .
H22 H 0.9083 -0.2499 0.2316 0.089 Uiso 1 1 calc R . .
C23 C 0.9436(4) -0.2370(3) 0.3721(4) 0.0775(14) Uani 1 1 d . . .
H23 H 0.9761 -0.3163 0.3792 0.093 Uiso 1 1 calc R . .
C24 C 0.9359(4) -0.1613(4) 0.4500(3) 0.0701(12) Uani 1 1 d . . .
H24 H 0.9633 -0.1888 0.5099 0.084 Uiso 1 1 calc R . .
C25 C 0.8871(4) -0.0433(3) 0.4397(3) 0.0540(10) Uani 1 1 d . . .
H25 H 0.8787 0.0081 0.4941 0.065 Uiso 1 1 calc R . .
C26 C 0.6837(4) 0.3317(4) 0.1980(3) 0.0685(12) Uani 1 1 d . . .
C27 C 0.6212(5) 0.4522(4) 0.1647(4) 0.1136(19) Uani 1 1 d . . .
H27A H 0.6690 0.5043 0.1769 0.130 Uiso 1 1 calc R . .
H27B H 0.5305 0.4795 0.2051 0.130 Uiso 1 1 calc R . .
H27C H 0.6244 0.4491 0.0911 0.130 Uiso 1 1 calc R . .
C28 C 0.5969(4) 0.2546(4) 0.1985(3) 0.0861(14) Uani 1 1 d . . .
H28A H 0.6463 0.1752 0.2018 0.119 Uiso 1 1 calc R . .
H28B H 0.5670 0.2641 0.1353 0.119 Uiso 1 1 calc R . .
H28C H 0.5218 0.2751 0.2588 0.119 Uiso 1 1 calc R . .
C29 C 0.9280(5) 0.4176(4) 0.0892(4) 0.1064(18) Uani 1 1 d . . .
H29A H 1.0118 0.4347 0.0708 0.130 Uiso 1 1 calc R . .
H29B H 0.8582 0.4875 0.0895 0.130 Uiso 1 1 calc R . .
H29C H 0.9277 0.3620 0.0384 0.130 Uiso 1 1 calc R . .
C30 C 0.8677(5) 0.4643(3) 0.2863(4) 0.0944(16) Uani 1 1 d . . .
H30A H 0.8636 0.4304 0.3538 0.132 Uiso 1 1 calc R . .
H30B H 0.7828 0.5165 0.2864 0.132 Uiso 1 1 calc R . .
H30C H 0.9331 0.5061 0.2722 0.132 Uiso 1 1 calc R . .
C31 C 1.0233(4) 0.1078(3) 0.0856(3) 0.0639(11) Uani 1 1 d . . .
H31A H 0.9974 0.0367 0.0891 0.077 Uiso 1 1 calc R . .
H31B H 0.9635 0.1650 0.0538 0.077 Uiso 1 1 calc R . .
C32 C 1.1635(6) 0.0852(6) 0.0153(4) 0.0996(19) Uani 1 1 d . . .
C33 C 1.3408(7) 0.1430(7) -0.0728(6) 0.118(3) Uani 1 1 d D . .
H33A H 1.3988 0.1007 -0.0308 0.141 Uiso 0.28(2) 1 calc PR A 1
H33B H 1.3553 0.0964 -0.1360 0.141 Uiso 0.28(2) 1 calc PR A 1
H33C H 1.3456 0.1782 -0.1398 0.141 Uiso 0.72(2) 1 d PR A 2
H33D H 1.3750 0.0602 -0.0837 0.141 Uiso 0.72(2) 1 d PR A 2
C35 C 1.1828(4) 0.3661(3) 0.2626(3) 0.0506(9) Uani 1 1 d . . .
C36 C 1.2068(4) 0.4449(3) 0.1867(3) 0.0654(11) Uani 1 1 d . . .
H36 H 1.1970 0.4342 0.1197 0.078 Uiso 1 1 calc R . .
C37 C 1.2453(5) 0.5402(3) 0.2091(5) 0.0847(14) Uani 1 1 d . . .
H37 H 1.2595 0.5936 0.1578 0.102 Uiso 1 1 calc R . .
C38 C 1.2621(5) 0.5548(4) 0.3058(5) 0.0893(16) Uani 1 1 d . . .
H38 H 1.2863 0.6194 0.3212 0.107 Uiso 1 1 calc R . .
C39 C 1.2438(5) 0.4752(4) 0.3815(4) 0.0849(14) Uani 1 1 d . . .
H39 H 1.2577 0.4847 0.4472 0.102 Uiso 1 1 calc R . .
C40 C 1.2049(4) 0.3816(3) 0.3596(3) 0.0667(12) Uani 1 1 d . . .
H40 H 1.1931 0.3276 0.4109 0.080 Uiso 1 1 calc R . .
C34 C 1.365(3) 0.2549(15) -0.100(3) 0.123(15) Uani 0.28(2) 1 d PD A 1
H34A H 1.3350 0.3046 -0.0370 0.134 Uiso 0.28(2) 1 calc PR A 1
H34B H 1.3169 0.2898 -0.1500 0.134 Uiso 0.28(2) 1 calc PR A 1
H34C H 1.4577 0.2441 -0.1292 0.134 Uiso 0.28(2) 1 calc PR A 1
C34' C 1.4148(10) 0.188(2) -0.0232(12) 0.127(9) Uani 0.72(2) 1 d PD A 2
H34D H 1.4875 0.2035 -0.0750 0.136 Uiso 0.72(2) 1 calc PR A 2
H34E H 1.4483 0.1331 0.0248 0.136 Uiso 0.72(2) 1 calc PR A 2
H34F H 1.3599 0.2589 0.0152 0.136 Uiso 0.72(2) 1 calc PR A 2

loop_
_atom_site_aniso_label
_atom_site_aniso_U_11
_atom_site_aniso_U_22
_atom_site_aniso_U_33
_atom_site_aniso_U_23
_atom_site_aniso_U_13
_atom_site_aniso_U_12
O1 0.117(4) 0.151(4) 0.105(3) -0.042(3) 0.010(3) -0.037(3)
O2 0.125(4) 0.175(4) 0.097(3) -0.040(3) 0.048(3) -0.118(4)
C1 0.043(2) 0.052(2) 0.0396(19) -0.0014(16) -0.0106(17) -0.0222(18)
C2 0.045(3) 0.063(2) 0.052(2) 0.0152(18) -0.0082(19) -0.021(2)
C3 0.052(3) 0.054(2) 0.074(3) 0.023(2) -0.014(2) -0.023(2)
C4 0.045(2) 0.050(2) 0.0390(19) 0.0069(16) -0.0067(17) -0.0229(19)
C5 0.044(2) 0.051(2) 0.0375(19) -0.0053(15) -0.0068(16) -0.0208(18)
C6 0.044(2) 0.047(2) 0.0362(19) -0.0045(15) -0.0001(16) -0.0182(18)
C7 0.047(2) 0.054(2) 0.0358(19) 0.0015(16) -0.0079(17) -0.022(2)
C8 0.047(2) 0.051(2) 0.0382(19) 0.0001(15) -0.0051(17) -0.0241(19)
C9 0.048(3) 0.070(3) 0.055(2) -0.0017(19) -0.013(2) -0.025(2)
C10 0.049(3) 0.070(3) 0.070(3) 0.011(2) -0.011(2) -0.011(2)
C11 0.053(3) 0.049(2) 0.078(3) 0.004(2) -0.006(2) -0.013(2)
C12 0.049(3) 0.053(2) 0.064(3) -0.0063(18) -0.004(2) -0.022(2)
C13 0.042(2) 0.049(2) 0.0394(19) -0.0002(15) -0.0104(17) -0.0205(18)
C14 0.040(2) 0.042(2) 0.047(2) 0.0042(16) -0.0088(17) -0.0159(17)
C15 0.064(3) 0.057(2) 0.063(3) -0.0060(19) -0.004(2) -0.028(2)
C16 0.074(3) 0.061(3) 0.077(3) -0.021(2) -0.001(3) -0.019(2)
C17 0.053(3) 0.065(3) 0.082(3) -0.002(2) 0.008(2) -0.009(2)
C18 0.042(3) 0.063(3) 0.068(3) 0.014(2) -0.002(2) -0.020(2)
C19 0.050(3) 0.044(2) 0.065(2) 0.0035(17) -0.009(2) -0.0197(19)
C20 0.041(2) 0.051(2) 0.046(2) -0.0020(17) -0.0020(17) -0.0224(18)
C21 0.067(3) 0.057(2) 0.054(2) -0.0078(18) -0.010(2) -0.030(2)
C22 0.076(3) 0.058(3) 0.088(3) -0.018(2) -0.001(3) -0.032(3)
C23 0.065(3) 0.044(2) 0.105(4) -0.001(3) 0.008(3) -0.013(2)
C24 0.060(3) 0.062(3) 0.077(3) 0.019(2) -0.005(2) -0.013(2)
C25 0.051(3) 0.058(2) 0.049(2) -0.0011(18) -0.0024(19) -0.019(2)
C26 0.053(3) 0.081(3) 0.073(3) 0.028(2) -0.019(2) -0.021(3)
C27 0.068(4) 0.122(4) 0.152(5) 0.057(4) -0.038(4) -0.025(3)
C28 0.068(3) 0.122(4) 0.088(3) 0.025(3) -0.038(3) -0.044(3)
C29 0.077(4) 0.135(4) 0.118(4) 0.080(3) -0.031(3) -0.051(3)
C30 0.069(3) 0.052(3) 0.154(5) -0.008(3) -0.006(3) -0.023(2)
C31 0.059(3) 0.097(3) 0.042(2) -0.013(2) -0.003(2) -0.039(2)
C32 0.108(5) 0.151(6) 0.043(3) -0.039(3) -0.013(3) -0.044(4)
C33 0.074(5) 0.183(10) 0.088(5) -0.038(5) 0.042(4) -0.069(6)
C35 0.048(2) 0.052(2) 0.055(2) 0.0013(18) -0.0083(19) -0.0246(19)
C36 0.063(3) 0.061(3) 0.076(3) 0.013(2) -0.014(2) -0.030(2)
C37 0.076(4) 0.058(3) 0.127(4) 0.023(3) -0.023(3) -0.034(3)
C38 0.076(4) 0.061(3) 0.139(5) -0.013(3) -0.027(3) -0.030(3)
C39 0.095(4) 0.075(3) 0.100(4) -0.008(3) -0.036(3) -0.038(3)
C40 0.079(3) 0.062(3) 0.070(3) -0.004(2) -0.019(2) -0.037(2)
C34 0.13(2) 0.078(14) 0.15(3) 0.000(12) 0.025(19) -0.064(15)
C34' 0.069(7) 0.21(2) 0.112(11) -0.068(13) 0.004(6) -0.072(10)

loop_
_atom_type_symbol
_atom_type_description
_atom_type_scat_dispersion_real
_atom_type_scat_dispersion_imag
_atom_type_scat_source
C C 0.0033 0.0016 'International Tables Vol C Tables 4.2.6.8 and 6.1.1.4'
H H 0.0000 0.0000 'International Tables Vol C Tables 4.2.6.8 and 6.1.1.4'
O O 0.0106 0.0060 'International Tables Vol C Tables 4.2.6.8 and 6.1.1.4'

loop_
_geom_angle_atom_site_label_1
_geom_angle_atom_site_label_2
_geom_angle_atom_site_label_3
_geom_angle
_geom_angle_site_symmetry_1
_geom_angle_site_symmetry_3
_geom_angle_publ_flag
C32 O2 C33 112.2(6) . . ?
C13 C1 C2 125.9(3) . . ?
C13 C1 C5 128.6(3) . . ?
C2 C1 C5 105.3(3) . . ?
C26 C2 C1 124.8(3) . . ?
C26 C2 C3 127.0(3) . . ?
C1 C2 C3 107.3(3) . . ?
C4 C3 C29 110.4(3) . . ?
C4 C3 C30 111.7(3) . . ?
C29 C3 C30 110.6(3) . . ?
C4 C3 C2 101.4(3) . . ?
C29 C3 C2 113.6(3) . . ?
C30 C3 C2 109.0(3) . . ?
C8 C4 C3 135.0(3) . . ?
C8 C4 C5 111.3(3) . . ?
C3 C4 C5 111.9(3) . . ?
C6 C5 C4 101.7(3) . . ?
C6 C5 C31 109.4(3) . . ?
C4 C5 C31 114.7(3) . . ?
C6 C5 C1 124.5(3) . . ?
C4 C5 C1 96.9(2) . . ?
C31 C5 C1 109.0(3) . . ?
C12 C6 C7 118.9(3) . . ?
C12 C6 C5 132.1(3) . . ?
C7 C6 C5 108.1(3) . . ?
C9 C7 C6 119.9(3) . . ?
C9 C7 C8 130.4(3) . . ?
C6 C7 C8 109.7(3) . . ?
C4 C8 C7 108.9(3) . . ?
C4 C8 C35 127.3(3) . . ?
C7 C8 C35 123.8(3) . . ?
C7 C9 C10 119.6(4) . . ?
C7 C9 H9 120.2 . . ?
C10 C9 H9 120.2 . . ?
C11 C10 C9 120.0(4) . . ?
C11 C10 H10 120.0 . . ?
C9 C10 H10 120.0 . . ?
C12 C11 C10 121.2(4) . . ?
C12 C11 H11 119.4 . . ?
C10 C11 H11 119.4 . . ?
C11 C12 C6 120.2(3) . . ?
C11 C12 H12 119.9 . . ?
C6 C12 H12 119.9 . . ?
C1 C13 C14 123.2(3) . . ?
C1 C13 C20 122.4(3) . . ?
C14 C13 C20 114.4(3) . . ?
C19 C14 C15 116.0(3) . . ?
C19 C14 C13 122.2(3) . . ?
C15 C14 C13 121.6(3) . . ?
C16 C15 C14 120.8(3) . . ?
C16 C15 H15 119.6 . . ?
C14 C15 H15 119.6 . . ?
C15 C16 C17 120.7(4) . . ?
C15 C16 H16 119.6 . . ?
C17 C16 H16 119.6 . . ?
C18 C17 C16 119.3(4) . . ?
C18 C17 H17 120.3 . . ?
C16 C17 H17 120.3 . . ?
C17 C18 C19 120.3(4) . . ?
C17 C18 H18 119.8 . . ?
C19 C18 H18 119.8 . . ?
C18 C19 C14 122.8(3) . . ?
C18 C19 H19 118.6 . . ?
C14 C19 H19 118.6 . . ?
C21 C20 C25 117.8(3) . . ?
C21 C20 C13 119.9(3) . . ?
C25 C20 C13 122.2(3) . . ?
C22 C21 C20 121.2(4) . . ?
C22 C21 H21 119.4 . . ?
C20 C21 H21 119.4 . . ?
C23 C22 C21 119.8(4) . . ?
C23 C22 H22 120.1 . . ?
C21 C22 H22 120.1 . . ?
C24 C23 C22 120.7(4) . . ?
C24 C23 H23 119.7 . . ?
C22 C23 H23 119.7 . . ?
C23 C24 C25 119.7(4) . . ?
C23 C24 H24 120.2 . . ?
C25 C24 H24 120.2 . . ?
C24 C25 C20 120.8(3) . . ?
C24 C25 H25 119.6 . . ?
C20 C25 H25 119.6 . . ?
C2 C26 C28 125.5(4) . . ?
C2 C26 C27 124.1(4) . . ?
C28 C26 C27 110.3(4) . . ?
C26 C27 H27A 109.5 . . ?
C26 C27 H27B 109.5 . . ?
H27A C27 H27B 109.5 . . ?
C26 C27 H27C 109.5 . . ?
H27A C27 H27C 109.5 . . ?
H27B C27 H27C 109.5 . . ?
C26 C28 H28A 109.5 . . ?
C26 C28 H28B 109.5 . . ?
H28A C28 H28B 109.5 . . ?
C26 C28 H28C 109.5 . . ?
H28A C28 H28C 109.5 . . ?
H28B C28 H28C 109.5 . . ?
C3 C29 H29A 109.5 . . ?
C3 C29 H29B 109.5 . . ?
H29A C29 H29B 109.5 . . ?
C3 C29 H29C 109.5 . . ?
H29A C29 H29C 109.5 . . ?
H29B C29 H29C 109.5 . . ?
C3 C30 H30A 109.5 . . ?
C3 C30 H30B 109.5 . . ?
H30A C30 H30B 109.5 . . ?
C3 C30 H30C 109.5 . . ?
H30A C30 H30C 109.5 . . ?
H30B C30 H30C 109.5 . . ?
C32 C31 C5 113.7(3) . . ?
C32 C31 H31A 108.8 . . ?
C5 C31 H31A 108.8 . . ?
C32 C31 H31B 108.8 . . ?
C5 C31 H31B 108.8 . . ?
H31A C31 H31B 107.7 . . ?
O1 C32 O2 124.7(6) . . ?
O1 C32 C31 120.0(6) . . ?
O2 C32 C31 115.3(6) . . ?
C34' C33 C34 58.6(12) . . ?
C34' C33 O2 111.3(6) . . ?
C34 C33 O2 104.5(12) . . ?
C34' C33 H33A 53.7 . . ?
C34 C33 H33A 110.9 . . ?
O2 C33 H33A 110.9 . . ?
C34' C33 H33B 137.9 . . ?
C34 C33 H33B 110.8 . . ?
O2 C33 H33B 110.8 . . ?
H33A C33 H33B 108.9 . . ?
C34' C33 H33C 106.6 . . ?
C34 C33 H33C 53.3 . . ?
O2 C33 H33C 108.8 . . ?
H33A C33 H33C 140.1 . . ?
H33B C33 H33C 59.7 . . ?
C34' C33 H33D 111.8 . . ?
C34 C33 H33D 146.2 . . ?
O2 C33 H33D 108.8 . . ?
H33A C33 H33D 61.4 . . ?
H33B C33 H33D 51.8 . . ?
H33C C33 H33D 109.4 . . ?
C36 C35 C40 118.0(3) . . ?
C36 C35 C8 121.3(3) . . ?
C40 C35 C8 120.8(3) . . ?
C35 C36 C37 120.8(4) . . ?
C35 C36 H36 119.6 . . ?
C37 C36 H36 119.6 . . ?
C38 C37 C36 119.7(4) . . ?
C38 C37 H37 120.1 . . ?
C36 C37 H37 120.1 . . ?
C37 C38 C39 120.6(4) . . ?
C37 C38 H38 119.7 . . ?
C39 C38 H38 119.7 . . ?
C38 C39 C40 119.6(4) . . ?
C38 C39 H39 120.2 . . ?
C40 C39 H39 120.2 . . ?
C39 C40 C35 121.2(4) . . ?
C39 C40 H40 119.4 . . ?
C35 C40 H40 119.4 . . ?
C33 C34 H33C 41.1 . . ?
C33 C34 H34A 109.4 . . ?
H33C C34 H34A 143.5 . . ?
C33 C34 H34B 109.5 . . ?
H33C C34 H34B 74.5 . . ?
C33 C34 H34C 109.5 . . ?
H33C C34 H34C 102.5 . . ?
C33 C34' H34D 109.5 . . ?
C33 C34' H34E 109.5 . . ?
H34D C34' H34E 109.5 . . ?
C33 C34' H34F 109.5 . . ?
H34D C34' H34F 109.5 . . ?
H34E C34' H34F 109.5 . . ?

loop_
_geom_bond_atom_site_label_1
_geom_bond_atom_site_label_2
_geom_bond_distance
_geom_bond_site_symmetry_2
_geom_bond_publ_flag
O1 C32 1.235(6) . ?
O2 C32 1.227(6) . ?
O2 C33 1.489(7) . ?
C1 C13 1.351(4) . ?
C1 C2 1.492(4) . ?
C1 C5 1.551(5) . ?
C2 C26 1.321(5) . ?
C2 C3 1.557(5) . ?
C3 C4 1.496(5) . ?
C3 C29 1.543(5) . ?
C3 C30 1.548(5) . ?
C4 C8 1.346(4) . ?
C4 C5 1.534(4) . ?
C5 C6 1.524(5) . ?
C5 C31 1.554(4) . ?
C6 C12 1.390(4) . ?
C6 C7 1.409(4) . ?
C7 C9 1.383(5) . ?
C7 C8 1.460(4) . ?
C8 C35 1.487(4) . ?
C9 C10 1.388(5) . ?
C9 H9 0.9300 . ?
C10 C11 1.372(5) . ?
C10 H10 0.9300 . ?
C11 C12 1.359(5) . ?
C11 H11 0.9300 . ?
C12 H12 0.9300 . ?
C13 C14 1.480(4) . ?
C13 C20 1.495(4) . ?
C14 C19 1.381(4) . ?
C14 C15 1.399(4) . ?
C15 C16 1.372(5) . ?
C15 H15 0.9300 . ?
C16 C17 1.375(5) . ?
C16 H16 0.9300 . ?
C17 C18 1.346(5) . ?
C17 H17 0.9300 . ?
C18 C19 1.363(5) . ?
C18 H18 0.9300 . ?
C19 H19 0.9300 . ?
C20 C21 1.384(4) . ?
C20 C25 1.388(5) . ?
C21 C22 1.375(5) . ?
C21 H21 0.9300 . ?
C22 C23 1.365(6) . ?
C22 H22 0.9300 . ?
C23 C24 1.361(5) . ?
C23 H23 0.9300 . ?
C24 C25 1.383(5) . ?
C24 H24 0.9300 . ?
C25 H25 0.9300 . ?
C26 C28 1.497(5) . ?
C26 C27 1.521(5) . ?
C27 H27A 0.9600 . ?
C27 H27B 0.9600 . ?
C27 H27C 0.9600 . ?
C28 H28A 0.9600 . ?
C28 H28B 0.9600 . ?
C28 H28C 0.9600 . ?
C29 H29A 0.9600 . ?
C29 H29B 0.9600 . ?
C29 H29C 0.9600 . ?
C30 H30A 0.9600 . ?
C30 H30B 0.9600 . ?
C30 H30C 0.9600 . ?
C31 C32 1.520(6) . ?
C31 H31A 0.9700 . ?
C31 H31B 0.9700 . ?
C33 C34' 1.380(9) . ?
C33 C34 1.456(13) . ?
C33 H33A 0.9700 . ?
C33 H33B 0.9700 . ?
C33 H33C 0.9600 . ?
C33 H33D 0.9600 . ?
C35 C36 1.380(5) . ?
C35 C40 1.383(5) . ?
C36 C37 1.389(5) . ?
C36 H36 0.9300 . ?
C37 C38 1.353(6) . ?
C37 H37 0.9300 . ?
C38 C39 1.374(6) . ?
C38 H38 0.9300 . ?
C39 C40 1.371(5) . ?
C39 H39 0.9300 . ?
C40 H40 0.9300 . ?
C34 H33C 1.1701 . ?
C34 H34A 0.9600 . ?
C34 H34B 0.9600 . ?
C34 H34C 0.9600 . ?
C34' H34D 0.9600 . ?
C34' H34E 0.9600 . ?
C34' H34F 0.9600 . ?

loop_
_geom_torsion_atom_site_label_1
_geom_torsion_atom_site_label_2
_geom_torsion_atom_site_label_3
_geom_torsion_atom_site_label_4
_geom_torsion
_geom_torsion_site_symmetry_1
_geom_torsion_site_symmetry_2
_geom_torsion_site_symmetry_3
_geom_torsion_site_symmetry_4
_geom_torsion_publ_flag
C13 C1 C2 C26 -47.9(5) . . . . ?
C5 C1 C2 C26 136.7(4) . . . . ?
C13 C1 C2 C3 142.5(3) . . . . ?
C5 C1 C2 C3 -32.9(3) . . . . ?
C26 C2 C3 C4 -159.5(4) . . . . ?
C1 C2 C3 C4 9.8(4) . . . . ?
C26 C2 C3 C29 -41.2(6) . . . . ?
C1 C2 C3 C29 128.2(3) . . . . ?
C26 C2 C3 C30 82.6(5) . . . . ?
C1 C2 C3 C30 -108.1(4) . . . . ?
C29 C3 C4 C8 93.9(5) . . . . ?
C30 C3 C4 C8 -29.6(5) . . . . ?
C2 C3 C4 C8 -145.5(4) . . . . ?
C29 C3 C4 C5 -103.1(3) . . . . ?
C30 C3 C4 C5 133.4(3) . . . . ?
C2 C3 C4 C5 17.5(4) . . . . ?
C8 C4 C5 C6 3.7(3) . . . . ?
C3 C4 C5 C6 -163.4(3) . . . . ?
C8 C4 C5 C31 -114.2(3) . . . . ?
C3 C4 C5 C31 78.6(4) . . . . ?
C8 C4 C5 C1 131.2(3) . . . . ?
C3 C4 C5 C1 -36.0(3) . . . . ?
C13 C1 C5 C6 -25.7(5) . . . . ?
C2 C1 C5 C6 149.6(3) . . . . ?
C13 C1 C5 C4 -135.0(3) . . . . ?
C2 C1 C5 C4 40.3(3) . . . . ?
C13 C1 C5 C31 105.9(4) . . . . ?
C2 C1 C5 C31 -78.9(3) . . . . ?
C4 C5 C6 C12 -174.6(3) . . . . ?
C31 C5 C6 C12 -52.9(5) . . . . ?
C1 C5 C6 C12 78.5(5) . . . . ?
C4 C5 C6 C7 -5.7(3) . . . . ?
C31 C5 C6 C7 116.0(3) . . . . ?
C1 C5 C6 C7 -112.6(3) . . . . ?
C12 C6 C7 C9 -3.0(5) . . . . ?
C5 C6 C7 C9 -173.6(3) . . . . ?
C12 C6 C7 C8 176.5(3) . . . . ?
C5 C6 C7 C8 5.9(3) . . . . ?
C3 C4 C8 C7 162.7(4) . . . . ?
C5 C4 C8 C7 -0.4(4) . . . . ?
C3 C4 C8 C35 -14.7(6) . . . . ?
C5 C4 C8 C35 -177.7(3) . . . . ?
C9 C7 C8 C4 175.9(4) . . . . ?
C6 C7 C8 C4 -3.5(4) . . . . ?
C9 C7 C8 C35 -6.6(5) . . . . ?
C6 C7 C8 C35 173.9(3) . . . . ?
C6 C7 C9 C10 1.5(5) . . . . ?
C8 C7 C9 C10 -177.9(3) . . . . ?
C7 C9 C10 C11 -0.5(5) . . . . ?
C9 C10 C11 C12 1.1(6) . . . . ?
C10 C11 C12 C6 -2.7(6) . . . . ?
C7 C6 C12 C11 3.6(5) . . . . ?
C5 C6 C12 C11 171.5(4) . . . . ?
C2 C1 C13 C14 -14.5(5) . . . . ?
C5 C1 C13 C14 159.9(3) . . . . ?
C2 C1 C13 C20 163.6(3) . . . . ?
C5 C1 C13 C20 -22.1(5) . . . . ?
C1 C13 C14 C19 135.6(4) . . . . ?
C20 C13 C14 C19 -42.6(4) . . . . ?
C1 C13 C14 C15 -49.2(5) . . . . ?
C20 C13 C14 C15 132.6(3) . . . . ?
C19 C14 C15 C16 -1.1(6) . . . . ?
C13 C14 C15 C16 -176.6(4) . . . . ?
C14 C15 C16 C17 -1.2(7) . . . . ?
C15 C16 C17 C18 2.1(7) . . . . ?
C16 C17 C18 C19 -0.7(6) . . . . ?
C17 C18 C19 C14 -1.7(6) . . . . ?
C15 C14 C19 C18 2.6(5) . . . . ?
C13 C14 C19 C18 178.0(3) . . . . ?
C1 C13 C20 C21 -67.0(4) . . . . ?
C14 C13 C20 C21 111.3(3) . . . . ?
C1 C13 C20 C25 117.0(4) . . . . ?
C14 C13 C20 C25 -64.8(4) . . . . ?
C25 C20 C21 C22 -1.8(5) . . . . ?
C13 C20 C21 C22 -178.1(3) . . . . ?
C20 C21 C22 C23 -0.3(6) . . . . ?
C21 C22 C23 C24 1.1(7) . . . . ?
C22 C23 C24 C25 0.2(6) . . . . ?
C23 C24 C25 C20 -2.4(6) . . . . ?
C21 C20 C25 C24 3.2(5) . . . . ?
C13 C20 C25 C24 179.3(3) . . . . ?
C1 C2 C26 C28 -2.5(7) . . . . ?
C3 C2 C26 C28 165.1(4) . . . . ?
C1 C2 C26 C27 177.4(4) . . . . ?
C3 C2 C26 C27 -15.0(7) . . . . ?
C6 C5 C31 C32 -46.8(5) . . . . ?
C4 C5 C31 C32 66.7(5) . . . . ?
C1 C5 C31 C32 174.0(4) . . . . ?
C33 O2 C32 O1 -6.9(9) . . . . ?
C33 O2 C32 C31 175.5(5) . . . . ?
C5 C31 C32 O1 111.1(5) . . . . ?
C5 C31 C32 O2 -71.2(6) . . . . ?
C32 O2 C33 C34' -119.9(14) . . . . ?
C32 O2 C33 C34 179(2) . . . . ?
C4 C8 C35 C36 -54.8(5) . . . . ?
C7 C8 C35 C36 128.2(4) . . . . ?
C4 C8 C35 C40 125.1(4) . . . . ?
C7 C8 C35 C40 -51.9(5) . . . . ?
C40 C35 C36 C37 -3.2(6) . . . . ?
C8 C35 C36 C37 176.6(4) . . . . ?
C35 C36 C37 C38 1.3(7) . . . . ?
C36 C37 C38 C39 1.2(7) . . . . ?
C37 C38 C39 C40 -1.7(7) . . . . ?
C38 C39 C40 C35 -0.4(7) . . . . ?
C36 C35 C40 C39 2.8(6) . . . . ?
C8 C35 C40 C39 -177.1(4) . . . . ?
